data_4074817
loop_
_publ_author_name
'Wile, Bradley M.'
'Burford, Richard J.'
'McDonald, Robert'
'Ferguson, Michael J.'
'Stradiotto, Mark'

_publ_section_title
;
 Neutral and Cationic Platinum(II) Complexes Supported by a
 P,N-Functionalized Indene Ligand:&#x00A0; Structural and Reactivity
 Comparisons with a Related Gold(III) Zwitterion
;
_journal_issue 4
_journal_name_full Organometallics
_journal_page_first 1028
_journal_paper_doi 10.1021/om050910v
_journal_volume 25
_journal_year 2006
_chemical_formula_sum 'C20 H35 B F4 N P Pt S'
_chemical_formula_weight 634.42
_chemical_name_systematic
;
 ?
;
_space_group_IT_number 14
_symmetry_cell_setting monoclinic
_symmetry_space_group_name_Hall '-P 2yn'
_symmetry_space_group_name_H-M 'P 1 21/n 1'
_atom_sites_solution_hydrogens geom
_atom_sites_solution_primary direct
_atom_sites_solution_secondary difmap
_audit_creation_method SHELXL-97
_cell_angle_alpha 90.00
_cell_angle_beta 92.3590(10)
_cell_angle_gamma 90.00
_cell_formula_units_Z 4
_cell_length_a 9.4505(6)
_cell_length_b 18.1064(11)
_cell_length_c 14.4908(9)
_cell_measurement_reflns_used 7458
_cell_measurement_temperature 193(2)
_cell_measurement_theta_max 26.41
_cell_measurement_theta_min 2.25
_cell_volume 2477.5(3)
_computing_cell_refinement 'Bruker SAINT (Bruker, 1997)'
_computing_data_collection 'Bruker SMART (Bruker, 1997)'
_computing_data_reduction 'Bruker SAINT (Bruker, 1997)'
_computing_molecular_graphics 'Bruker SHELXTL (Bruker, 1997)'
_computing_publication_material 'Bruker SHELXTL (Bruker, 1997)'
_computing_structure_refinement 'SHELXL-97 (Sheldrick, 1997)'
_computing_structure_solution 'SHELXS-97 (Sheldrick, 1990)'
_diffrn_ambient_temperature 193(2)
_diffrn_detector_area_resol_mean 8.192
_diffrn_measured_fraction_theta_full 0.998
_diffrn_measured_fraction_theta_max 0.998
_diffrn_measurement_device_type 'Bruker PLATFORM diffractometer/SMART 1000 CCD area detector'
_diffrn_measurement_method '\w scans'
_diffrn_radiation_monochromator graphite
_diffrn_radiation_source 'fine-focus sealed tube'
_diffrn_radiation_type MoK\a
_diffrn_radiation_wavelength 0.71073
_diffrn_reflns_av_R_equivalents 0.0364
_diffrn_reflns_av_sigmaI/netI 0.0315
_diffrn_reflns_limit_h_max 11
_diffrn_reflns_limit_h_min -11
_diffrn_reflns_limit_k_max 22
_diffrn_reflns_limit_k_min -22
_diffrn_reflns_limit_l_max 18
_diffrn_reflns_limit_l_min -18
_diffrn_reflns_number 18843
_diffrn_reflns_theta_full 26.41
_diffrn_reflns_theta_max 26.41
_diffrn_reflns_theta_min 1.80
_diffrn_standards_decay_% 0
_diffrn_standards_interval_time 0
_diffrn_standards_number 0
_exptl_absorpt_coefficient_mu 5.849
_exptl_absorpt_correction_T_max 0.6519
_exptl_absorpt_correction_T_min 0.1509
_exptl_absorpt_correction_type multi-scan
_exptl_absorpt_process_details 'SADABS (Sheldrick, 1996)'
_exptl_crystal_colour colourless
_exptl_crystal_density_diffrn 1.701
_exptl_crystal_density_method 'not measured'
_exptl_crystal_description plate
_exptl_crystal_F_000 1248
_exptl_crystal_size_max 0.52
_exptl_crystal_size_mid 0.30
_exptl_crystal_size_min 0.08
_refine_diff_density_max 0.838
_refine_diff_density_min -0.764
_refine_diff_density_rms 0.092
_refine_ls_extinction_method none
_refine_ls_goodness_of_fit_ref 1.068
_refine_ls_hydrogen_treatment constr
_refine_ls_matrix_type full
_refine_ls_number_parameters 263
_refine_ls_number_reflns 5075
_refine_ls_number_restraints 0
_refine_ls_restrained_S_all 1.068
_refine_ls_R_factor_all 0.0249
_refine_ls_R_factor_gt 0.0211
_refine_ls_shift/su_max 0.001
_refine_ls_shift/su_mean 0.000
_refine_ls_structure_factor_coef Fsqd
_refine_ls_weighting_details 'calc w=1/[\s^2^(Fo^2^)+(0.0228P)^2^+1.6384P] where P=(Fo^2^+2Fc^2^)/3'
_refine_ls_weighting_scheme calc
_refine_ls_wR_factor_gt 0.0524
_refine_ls_wR_factor_ref 0.0542
_reflns_number_gt 4572
_reflns_number_total 5075
_reflns_threshold_expression I>2\s(I)
_cod_data_source_file om050910vsi20051019_094516.cif
_cod_data_source_block cmpd9
_cod_depositor_comments
;
The following automatic conversions were performed:

'_symmetry_cell_setting' value 'Monoclinic' changed to 'monoclinic'
according to /home/saulius/struct/CIF-dictionaries/cif_core.dic
dictionary named 'cif_core.dic' version 2.4.1 from 2010-06-29.

Automatic conversion script
Id: cif_fix_values 1715 2011-07-08 13:25:40Z adriana 
;
_cod_original_sg_symbol_H-M P2(1)/n
_cod_database_code 4074817

loop_
_symmetry_equiv_pos_as_xyz
'x, y, z'
'-x+1/2, y+1/2, -z+1/2'
'-x, -y, -z'
'x-1/2, -y-1/2, z-1/2'

loop_
_atom_site_label
_atom_site_type_symbol
_atom_site_fract_x
_atom_site_fract_y
_atom_site_fract_z
_atom_site_U_iso_or_equiv
_atom_site_adp_type
_atom_site_occupancy
_atom_site_symmetry_multiplicity
_atom_site_calc_flag
_atom_site_refinement_flags
Pt Pt 0.355307(12) 0.333070(6) 0.332103(7) 0.02880(5) Uani 1 1 d .
S S 0.36302(9) 0.31255(5) 0.49314(5) 0.03599(17) Uani 1 1 d .
P P 0.35544(8) 0.34427(4) 0.17897(5) 0.02592(15) Uani 1 1 d .
N N 0.3602(3) 0.21242(14) 0.30799(17) 0.0313(5) Uani 1 1 d .
C1 C 0.3709(3) 0.11978(15) 0.1711(2) 0.0343(6) Uani 1 1 d .
H1A H 0.4598 0.0942 0.1906 0.041 Uiso 1 1 calc R
H1B H 0.2891 0.0899 0.1896 0.041 Uiso 1 1 calc R
C2 C 0.3656(3) 0.19707(15) 0.2104(2) 0.0281(6) Uani 1 1 d .
C3 C 0.3617(3) 0.24861(15) 0.14381(19) 0.0262(5) Uani 1 1 d .
C3A C 0.3588(3) 0.21126(15) 0.0527(2) 0.0286(6) Uani 1 1 d .
C4 C 0.3508(3) 0.23805(17) -0.0371(2) 0.0331(6) Uani 1 1 d .
H4 H 0.3454 0.2896 -0.0487 0.040 Uiso 1 1 calc R
C5 C 0.3510(4) 0.18789(19) -0.1102(2) 0.0407(7) Uani 1 1 d .
H5 H 0.3460 0.2055 -0.1720 0.049 Uiso 1 1 calc R
C6 C 0.3583(3) 0.11233(18) -0.0933(2) 0.0423(8) Uani 1 1 d .
H6 H 0.3589 0.0789 -0.1438 0.051 Uiso 1 1 calc R
C7 C 0.3646(3) 0.08521(17) -0.0041(2) 0.0373(7) Uani 1 1 d .
H7 H 0.3691 0.0335 0.0069 0.045 Uiso 1 1 calc R
C7A C 0.3644(3) 0.13479(16) 0.0691(2) 0.0313(6) Uani 1 1 d .
C8 C 0.4858(4) 0.1777(2) 0.3571(3) 0.0490(9) Uani 1 1 d .
H8A H 0.4870 0.1247 0.3440 0.059 Uiso 1 1 calc R
H8B H 0.4800 0.1855 0.4238 0.059 Uiso 1 1 calc R
H8C H 0.5728 0.2004 0.3358 0.059 Uiso 1 1 calc R
C9 C 0.2287(4) 0.17950(19) 0.3444(3) 0.0507(9) Uani 1 1 d .
H9A H 0.2295 0.1259 0.3347 0.061 Uiso 1 1 calc R
H9B H 0.1456 0.2009 0.3117 0.061 Uiso 1 1 calc R
H9C H 0.2248 0.1900 0.4105 0.061 Uiso 1 1 calc R
C10 C 0.3510(5) 0.4444(2) 0.3518(3) 0.0660(13) Uani 1 1 d .
H10A H 0.3733 0.4695 0.2943 0.079 Uiso 1 1 calc R
H10B H 0.4212 0.4580 0.4005 0.079 Uiso 1 1 calc R
H10C H 0.2565 0.4593 0.3702 0.079 Uiso 1 1 calc R
C11 C 0.4925(4) 0.3701(3) 0.5504(3) 0.0672(12) Uani 1 1 d .
H11A H 0.4931 0.3608 0.6170 0.081 Uiso 1 1 calc R
H11B H 0.4693 0.4220 0.5383 0.081 Uiso 1 1 calc R
H11C H 0.5861 0.3591 0.5273 0.081 Uiso 1 1 calc R
C12 C 0.2046(4) 0.3503(2) 0.5358(2) 0.0516(9) Uani 1 1 d .
H12A H 0.2035 0.3428 0.6028 0.062 Uiso 1 1 calc R
H12B H 0.1225 0.3256 0.5060 0.062 Uiso 1 1 calc R
H12C H 0.2004 0.4033 0.5222 0.062 Uiso 1 1 calc R
C21 C 0.5129(3) 0.39317(16) 0.1407(2) 0.0337(6) Uani 1 1 d .
H21 H 0.5059 0.4451 0.1636 0.040 Uiso 1 1 calc R
C22 C 0.5305(4) 0.3978(2) 0.0375(2) 0.0484(8) Uani 1 1 d .
H22A H 0.6177 0.4247 0.0253 0.058 Uiso 1 1 calc R
H22B H 0.4493 0.4238 0.0086 0.058 Uiso 1 1 calc R
H22C H 0.5359 0.3478 0.0119 0.058 Uiso 1 1 calc R
C23 C 0.6439(4) 0.3599(3) 0.1882(3) 0.0573(10) Uani 1 1 d .
H23A H 0.7283 0.3858 0.1680 0.069 Uiso 1 1 calc R
H23B H 0.6503 0.3075 0.1721 0.069 Uiso 1 1 calc R
H23C H 0.6379 0.3649 0.2553 0.069 Uiso 1 1 calc R
C24 C 0.2004(3) 0.38183(17) 0.1148(2) 0.0374(7) Uani 1 1 d .
H24 H 0.2117 0.3705 0.0480 0.045 Uiso 1 1 calc R
C25 C 0.1862(5) 0.46555(19) 0.1240(3) 0.0581(10) Uani 1 1 d .
H25A H 0.1056 0.4827 0.0849 0.070 Uiso 1 1 calc R
H25B H 0.2731 0.4893 0.1043 0.070 Uiso 1 1 calc R
H25C H 0.1707 0.4783 0.1885 0.070 Uiso 1 1 calc R
C26 C 0.0664(4) 0.3428(2) 0.1443(3) 0.0537(9) Uani 1 1 d .
H26A H -0.0155 0.3616 0.1079 0.064 Uiso 1 1 calc R
H26B H 0.0530 0.3521 0.2100 0.064 Uiso 1 1 calc R
H26C H 0.0755 0.2895 0.1341 0.064 Uiso 1 1 calc R
F1 F 0.3013(3) 0.33957(12) 0.76192(17) 0.0696(7) Uani 1 1 d .
F2 F 0.2341(4) 0.45418(16) 0.72753(19) 0.1050(11) Uani 1 1 d .
F3 F 0.4534(3) 0.43262(15) 0.7887(2) 0.0890(9) Uani 1 1 d .
F4 F 0.2637(3) 0.42132(16) 0.87567(15) 0.0760(8) Uani 1 1 d .
B B 0.3136(5) 0.4130(2) 0.7884(3) 0.0509(10) Uani 1 1 d .

loop_
_atom_site_aniso_label
_atom_site_aniso_U_11
_atom_site_aniso_U_22
_atom_site_aniso_U_33
_atom_site_aniso_U_23
_atom_site_aniso_U_13
_atom_site_aniso_U_12
Pt 0.03974(8) 0.02153(7) 0.02581(7) -0.00039(4) 0.00953(5) 0.00131(4)
S 0.0443(4) 0.0366(4) 0.0274(4) 0.0012(3) 0.0061(3) 0.0047(3)
P 0.0346(4) 0.0177(3) 0.0261(3) -0.0007(3) 0.0078(3) -0.0003(3)
N 0.0406(14) 0.0243(13) 0.0297(12) 0.0011(10) 0.0099(10) 0.0020(10)
C1 0.0417(16) 0.0193(14) 0.0421(17) -0.0012(12) 0.0063(13) -0.0024(12)
C2 0.0283(14) 0.0212(13) 0.0352(15) -0.0019(11) 0.0068(11) -0.0010(11)
C3 0.0261(13) 0.0206(13) 0.0325(14) -0.0003(11) 0.0071(11) -0.0001(10)
C3A 0.0275(14) 0.0227(14) 0.0358(15) -0.0063(11) 0.0044(11) -0.0003(11)
C4 0.0400(16) 0.0270(15) 0.0324(15) -0.0040(12) 0.0030(12) 0.0009(12)
C5 0.0462(19) 0.0401(18) 0.0357(17) -0.0088(14) -0.0015(14) 0.0009(15)
C6 0.0458(18) 0.0378(18) 0.0432(18) -0.0187(14) -0.0007(14) 0.0020(14)
C7 0.0391(17) 0.0238(15) 0.0494(19) -0.0126(13) 0.0055(14) -0.0003(12)
C7A 0.0272(14) 0.0250(14) 0.0422(16) -0.0049(12) 0.0049(12) -0.0018(11)
C8 0.069(2) 0.0401(19) 0.0379(18) 0.0011(14) -0.0040(17) 0.0223(17)
C9 0.066(2) 0.0346(18) 0.054(2) 0.0004(15) 0.0307(18) -0.0141(16)
C10 0.132(4) 0.0291(19) 0.0385(19) -0.0042(16) 0.018(2) 0.006(2)
C11 0.040(2) 0.110(4) 0.051(2) 0.000(2) -0.0089(17) -0.019(2)
C12 0.0364(18) 0.084(3) 0.0354(18) 0.0021(18) 0.0110(14) 0.0051(18)
C21 0.0427(17) 0.0264(15) 0.0328(15) -0.0040(12) 0.0109(13) -0.0098(12)
C22 0.056(2) 0.053(2) 0.0377(17) 0.0009(16) 0.0163(15) -0.0165(17)
C23 0.039(2) 0.075(3) 0.058(2) 0.013(2) 0.0024(16) -0.0119(18)
C24 0.0434(17) 0.0305(16) 0.0384(16) -0.0014(13) 0.0015(13) 0.0084(13)
C25 0.069(3) 0.0315(19) 0.074(3) 0.0014(18) -0.002(2) 0.0156(17)
C26 0.0359(19) 0.058(2) 0.067(3) -0.0056(19) -0.0002(17) 0.0041(16)
F1 0.108(2) 0.0421(13) 0.0583(15) 0.0021(10) -0.0017(14) -0.0202(12)
F2 0.176(3) 0.0659(18) 0.0696(17) 0.0110(14) -0.0336(19) 0.028(2)
F3 0.0812(19) 0.0700(18) 0.118(2) -0.0232(16) 0.0301(16) -0.0317(15)
F4 0.0853(18) 0.099(2) 0.0443(13) -0.0140(13) 0.0064(12) -0.0154(15)
B 0.071(3) 0.040(2) 0.041(2) 0.0012(17) -0.001(2) -0.011(2)

loop_
_atom_type_symbol
_atom_type_description
_atom_type_scat_dispersion_real
_atom_type_scat_dispersion_imag
_atom_type_scat_source
C C 0.0033 0.0016 'International Tables Vol C Tables 4.2.6.8 and 6.1.1.4'
H H 0.0000 0.0000 'International Tables Vol C Tables 4.2.6.8 and 6.1.1.4'
B B 0.0013 0.0007 'International Tables Vol C Tables 4.2.6.8 and 6.1.1.4'
N N 0.0061 0.0033 'International Tables Vol C Tables 4.2.6.8 and 6.1.1.4'
F F 0.0171 0.0103 'International Tables Vol C Tables 4.2.6.8 and 6.1.1.4'
P P 0.1023 0.0942 'International Tables Vol C Tables 4.2.6.8 and 6.1.1.4'
S S 0.1246 0.1234 'International Tables Vol C Tables 4.2.6.8 and 6.1.1.4'
Pt Pt -1.7033 8.3905 'International Tables Vol C Tables 4.2.6.8 and 6.1.1.4'

loop_
_geom_angle_atom_site_label_1
_geom_angle_atom_site_label_2
_geom_angle_atom_site_label_3
_geom_angle
C10 Pt N 178.98(12)
C10 Pt P 92.89(11)
N Pt P 86.09(6)
C10 Pt S 90.98(11)
N Pt S 90.04(7)
P Pt S 175.76(3)
C12 S C11 100.6(2)
C12 S Pt 106.90(12)
C11 S Pt 111.11(15)
C3 P C24 104.32(14)
C3 P C21 109.92(13)
C24 P C21 107.99(15)
C3 P Pt 101.24(9)
C24 P Pt 120.36(11)
C21 P Pt 112.21(10)
C2 N C9 109.4(3)
C2 N C8 109.0(2)
C9 N C8 108.7(3)
C2 N Pt 110.27(17)
C9 N Pt 108.37(19)
C8 N Pt 111.1(2)
C7A C1 C2 101.7(2)
C3 C2 N 124.7(3)
C3 C2 C1 111.9(2)
N C2 C1 123.4(2)
C2 C3 C3A 108.8(2)
C2 C3 P 117.6(2)
C3A C3 P 133.5(2)
C4 C3A C7A 120.2(3)
C4 C3A C3 132.4(3)
C7A C3A C3 107.5(2)
C3A C4 C5 118.8(3)
C6 C5 C4 120.6(3)
C7 C6 C5 120.9(3)
C6 C7 C7A 118.9(3)
C7 C7A C3A 120.6(3)
C7 C7A C1 129.3(3)
C3A C7A C1 110.1(2)
C22 C21 C23 110.4(3)
C22 C21 P 116.6(2)
C23 C21 P 109.1(2)
C26 C24 C25 111.0(3)
C26 C24 P 110.0(2)
C25 C24 P 113.3(2)
F2 B F3 111.6(4)
F2 B F4 109.6(4)
F3 B F4 109.6(3)
F2 B F1 108.0(3)
F3 B F1 108.7(4)
F4 B F1 109.4(3)

loop_
_geom_bond_atom_site_label_1
_geom_bond_atom_site_label_2
_geom_bond_distance
Pt C10 2.037(4)
Pt N 2.213(2)
Pt P 2.2283(7)
Pt S 2.3611(8)
S C12 1.780(3)
S C11 1.785(4)
P C3 1.807(3)
P C24 1.833(3)
P C21 1.837(3)
N C2 1.444(4)
N C9 1.493(4)
N C8 1.497(4)
C1 C7A 1.502(4)
C1 C2 1.513(4)
C2 C3 1.342(4)
C3 C3A 1.483(4)
C3A C4 1.389(4)
C3A C7A 1.405(4)
C4 C5 1.394(4)
C5 C6 1.391(5)
C6 C7 1.381(5)
C7 C7A 1.390(4)
C21 C22 1.514(4)
C21 C23 1.517(5)
C24 C26 1.527(5)
C24 C25 1.528(5)
F1 B 1.387(5)
F2 B 1.358(5)
F3 B 1.368(5)
F4 B 1.376(5)

loop_
_geom_torsion_atom_site_label_1
_geom_torsion_atom_site_label_2
_geom_torsion_atom_site_label_3
_geom_torsion_atom_site_label_4
_geom_torsion
C10 Pt S C12 61.5(2)
N Pt S C12 -118.54(16)
P Pt S C12 -142.4(4)
C10 Pt S C11 -47.4(2)
N Pt S C11 132.55(19)
P Pt S C11 108.6(4)
C10 Pt P C3 179.24(17)
N Pt P C3 -0.71(11)
S Pt P C3 23.3(4)
C10 Pt P C24 -66.65(19)
N Pt P C24 113.41(14)
S Pt P C24 137.4(4)
C10 Pt P C21 62.09(18)
N Pt P C21 -117.86(13)
S Pt P C21 -93.9(4)
C10 Pt N C2 -1(9)
P Pt N C2 1.76(17)
S Pt N C2 -176.52(17)
C10 Pt N C9 -121(9)
P Pt N C9 -117.9(2)
S Pt N C9 63.8(2)
C10 Pt N C8 120(9)
P Pt N C8 122.7(2)
S Pt N C8 -55.5(2)
C9 N C2 C3 116.3(3)
C8 N C2 C3 -125.0(3)
Pt N C2 C3 -2.8(3)
C9 N C2 C1 -61.3(3)
C8 N C2 C1 57.3(4)
Pt N C2 C1 179.6(2)
C7A C1 C2 C3 -1.9(3)
C7A C1 C2 N 176.1(2)
N C2 C3 C3A -175.9(2)
C1 C2 C3 C3A 2.0(3)
N C2 C3 P 2.2(4)
C1 C2 C3 P -179.87(19)
C24 P C3 C2 -126.1(2)
C21 P C3 C2 118.4(2)
Pt P C3 C2 -0.4(2)
C24 P C3 C3A 51.5(3)
C21 P C3 C3A -64.1(3)
Pt P C3 C3A 177.1(2)
C2 C3 C3A C4 178.1(3)
P C3 C3A C4 0.4(5)
C2 C3 C3A C7A -1.3(3)
P C3 C3A C7A -179.0(2)
C7A C3A C4 C5 -1.1(4)
C3 C3A C4 C5 179.6(3)
C3A C4 C5 C6 0.3(5)
C4 C5 C6 C7 0.4(5)
C5 C6 C7 C7A -0.3(5)
C6 C7 C7A C3A -0.4(4)
C6 C7 C7A C1 -179.8(3)
C4 C3A C7A C7 1.1(4)
C3 C3A C7A C7 -179.4(3)
C4 C3A C7A C1 -179.4(3)
C3 C3A C7A C1 0.1(3)
C2 C1 C7A C7 -179.6(3)
C2 C1 C7A C3A 1.0(3)
C3 P C21 C22 62.8(3)
C24 P C21 C22 -50.5(3)
Pt P C21 C22 174.6(2)
C3 P C21 C23 -63.2(3)
C24 P C21 C23 -176.4(3)
Pt P C21 C23 48.6(3)
C3 P C24 C26 63.1(3)
C21 P C24 C26 -180.0(2)
Pt P C24 C26 -49.4(3)
C3 P C24 C25 -172.1(3)
C21 P C24 C25 -55.2(3)
Pt P C24 C25 75.4(3)
